data_7250035
loop_
_publ_author_name
'Song, Lixing'
'Wei, Lijie'
'Liu, Chunling'
'Liu, Yiwei'
'Lian, Xiang'

_publ_section_title
;
 Halogen-bonded cocrystallization of racetam pharmaceuticals and
 perfluorinated iodobenzenes
;
_journal_issue 14
_journal_name_full CrystEngComm
_journal_page_first 2233
_journal_page_last 2240
_journal_paper_doi 10.1039/D5CE00090D
_journal_volume 27
_journal_year 2025
_chemical_formula_moiety 'C14 H18 N2 O2, C6 F4 I2'
_chemical_formula_sum 'C20 H18 F4 I2 N2 O2'
_chemical_formula_weight 648.16
_space_group_crystal_system monoclinic
_space_group_IT_number 14
_space_group_name_Hall '-P 2ybc'
_space_group_name_H-M_alt 'P 1 21/c 1'
_atom_sites_solution_hydrogens geom
_audit_creation_method SHELXL-2014/7
_audit_update_record
;
2024-12-26 deposited with the CCDC.	2025-02-26 downloaded from the CCDC.
;
_cell_angle_alpha 90
_cell_angle_beta 92.090(4)
_cell_angle_gamma 90
_cell_formula_units_Z 4
_cell_length_a 6.0245(3)
_cell_length_b 9.3655(4)
_cell_length_c 38.7258(16)
_cell_measurement_reflns_used 7178
_cell_measurement_temperature 296(2)
_cell_measurement_theta_max 25.3300
_cell_measurement_theta_min 2.9740
_cell_volume 2183.55(17)
_computing_cell_refinement
;
CrysAlisPro, Agilent Technologies,
Version 1.171.37.35 (release 13-08-2014 CrysAlis171 .NET)
(compiled Aug 13 2014,18:06:01)
;
_computing_data_collection MAR
_computing_data_reduction
;
CrysAlisPro, Agilent Technologies,
Version 1.171.37.35 (release 13-08-2014 CrysAlis171 .NET)
(compiled Aug 13 2014,18:06:01)
;
_computing_molecular_graphics 'MERCURY (Macrae et al., 2008)'
_computing_publication_material
;
'MERCURY (Macrae et al., 2008), Platon (Spek, 2009)'
;
_computing_structure_refinement 'SHELXL-2014/7 (Sheldrick, 2014)'
_computing_structure_solution 'SHELXT (Sheldrick, 2015)'
_diffrn_ambient_temperature 296(2)
_diffrn_measured_fraction_theta_full 0.997
_diffrn_measured_fraction_theta_max 0.996
_diffrn_measurement_device_type 'MAR345 image plate'
_diffrn_measurement_method '150 images, \D\F 1.2\% '
_diffrn_radiation_monochromator 'Xenocs Fox3D mirror'
_diffrn_radiation_type MoK\a
_diffrn_radiation_wavelength 0.71073
_diffrn_reflns_av_R_equivalents 0.0553
_diffrn_reflns_av_unetI/netI 0.0283
_diffrn_reflns_Laue_measured_fraction_full 0.997
_diffrn_reflns_Laue_measured_fraction_max 0.996
_diffrn_reflns_limit_h_max 7
_diffrn_reflns_limit_h_min -7
_diffrn_reflns_limit_k_max 11
_diffrn_reflns_limit_k_min -11
_diffrn_reflns_limit_l_max 46
_diffrn_reflns_limit_l_min -46
_diffrn_reflns_number 17564
_diffrn_reflns_point_group_measured_fraction_full 0.997
_diffrn_reflns_point_group_measured_fraction_max 0.996
_diffrn_reflns_theta_full 25.242
_diffrn_reflns_theta_max 25.250
_diffrn_reflns_theta_min 3.027
_diffrn_source 'Rigaku UltraX 18 rotating anode'
_exptl_absorpt_coefficient_mu 2.933
_exptl_absorpt_correction_T_max 1.00000
_exptl_absorpt_correction_T_min 0.22404
_exptl_absorpt_correction_type multi-scan
_exptl_absorpt_process_details
;
CrysAlisPro, Agilent Technologies,
Version 1.171.37.35 (release 13-08-2014 CrysAlis171 .NET)
(compiled Aug 13 2014,18:06:01)
Empirical absorption correction using spherical harmonics,
 implemented in SCALE3 ABSPACK scaling algorithm.
;
_exptl_crystal_colour colourless
_exptl_crystal_density_diffrn 1.972
_exptl_crystal_description thick-plate
_exptl_crystal_F_000 1240
_exptl_crystal_size_max 0.50
_exptl_crystal_size_mid 0.50
_exptl_crystal_size_min 0.10
_refine_diff_density_max 1.661
_refine_diff_density_min -1.528
_refine_diff_density_rms 0.135
_refine_ls_extinction_coef 0.0089(6)
_refine_ls_extinction_expression Fc^*^=kFc[1+0.001xFc^2^\l^3^/sin(2\q)]^-1/4^
_refine_ls_extinction_method 'SHELXL-2014/7 (Sheldrick 2014'
_refine_ls_goodness_of_fit_ref 1.048
_refine_ls_hydrogen_treatment constr
_refine_ls_matrix_type full
_refine_ls_number_parameters 274
_refine_ls_number_reflns 3953
_refine_ls_number_restraints 0
_refine_ls_restrained_S_all 1.048
_refine_ls_R_factor_all 0.0488
_refine_ls_R_factor_gt 0.0465
_refine_ls_shift/su_max 0.001
_refine_ls_shift/su_mean 0.000
_refine_ls_structure_factor_coef Fsqd
_refine_ls_weighting_details 'w=1/[\s^2^(Fo^2^)+(0.0822P)^2^+3.4205P] where P=(Fo^2^+2Fc^2^)/3'
_refine_ls_weighting_scheme calc
_refine_ls_wR_factor_gt 0.1252
_refine_ls_wR_factor_ref 0.1277
_reflns_Friedel_coverage 0.000
_reflns_number_gt 3659
_reflns_number_total 3953
_reflns_threshold_expression 'I > 2\s(I)'
_cod_data_source_file d5ce00090d2.cif
_cod_data_source_block NEFI_DTFB_meoh
_cod_depositor_comments 'Adding full bibliography for 7250032--7250035.cif.'
_cod_original_cell_volume 2183.56(17)
_cod_original_sg_symbol_H-M 'P 21/c'
_cod_database_code 7250035
_shelx_shelxl_version_number 2014/7
_shelx_space_group_comment
;
The symmetry employed for this shelxl refinement is uniquely defined
by the following loop, which should always be used as a source of
symmetry information in preference to the above space-group names.
They are only intended as comments.
;

loop_
_space_group_symop_operation_xyz
'x, y, z'
'-x, y+1/2, -z+1/2'
'-x, -y, -z'
'x, -y-1/2, z-1/2'

loop_
_atom_site_label
_atom_site_type_symbol
_atom_site_fract_x
_atom_site_fract_y
_atom_site_fract_z
_atom_site_U_iso_or_equiv
_atom_site_adp_type
_atom_site_occupancy
_atom_site_site_symmetry_order
_atom_site_calc_flag
_atom_site_refinement_flags_posn
_atom_site_refinement_flags_adp
_atom_site_refinement_flags_occupancy
_atom_site_disorder_assembly
_atom_site_disorder_group
O3 O 0.2975(6) 0.7426(5) 0.64684(10) 0.0604(9) Uani 1 1 d . . . . .
C2 C 0.4810(7) 0.7963(5) 0.65155(11) 0.0399(9) Uani 1 1 d . . . . .
C4 C 0.6192(9) 0.8689(6) 0.62540(13) 0.0561(13) Uani 1 1 d . . . . .
H4A H 0.5330 0.9409 0.6129 0.067 Uiso 1 1 calc R U . . .
H4B H 0.6735 0.8002 0.6090 0.067 Uiso 1 1 calc R U . . .
C5 C 0.8092(9) 0.9362(6) 0.64564(14) 0.0564(12) Uani 1 1 d . . . . .
H5A H 0.7849 1.0378 0.6484 0.068 Uiso 1 1 calc R U . . .
H5B H 0.9478 0.9218 0.6341 0.068 Uiso 1 1 calc R U . . .
C6 C 0.8138(9) 0.8608(6) 0.68049(14) 0.0520(12) Uani 1 1 d . . . . .
H6A H 0.9278 0.7877 0.6817 0.062 Uiso 1 1 calc R U . . .
H6B H 0.8405 0.9282 0.6992 0.062 Uiso 1 1 calc R U . . .
N1 N 0.5938(6) 0.7982(4) 0.68202(9) 0.0387(8) Uani 1 1 d . . . . .
C7 C 0.5204(10) 0.7189(5) 0.71121(12) 0.0479(11) Uani 1 1 d . . . . .
H7A H 0.6348 0.6509 0.7182 0.057 Uiso 1 1 calc R U . . .
H7B H 0.3883 0.6653 0.7043 0.057 Uiso 1 1 calc R U . . .
C8 C 0.4688(7) 0.8123(4) 0.74172(10) 0.0353(8) Uani 1 1 d . . . . .
O9 O 0.4714(6) 0.9423(3) 0.74019(8) 0.0470(8) Uani 1 1 d . . . . .
N10 N 0.4187(6) 0.7382(4) 0.77017(9) 0.0379(8) Uani 1 1 d . . . . .
H10 H 0.4116 0.6467 0.7688 0.046 Uiso 1 1 calc R U . . .
C11 C 0.3767(7) 0.8048(4) 0.80252(10) 0.0347(8) Uani 1 1 d . . . . .
C16 C 0.5234(8) 0.7761(4) 0.83059(11) 0.0396(9) Uani 1 1 d . . . . .
C15 C 0.4850(10) 0.8462(6) 0.86174(12) 0.0523(12) Uani 1 1 d . . . . .
H15 H 0.5804 0.8300 0.8807 0.063 Uiso 1 1 calc R U . . .
C14 C 0.3116(10) 0.9374(6) 0.86484(13) 0.0588(14) Uani 1 1 d . . . . .
H14 H 0.2926 0.9850 0.8856 0.071 Uiso 1 1 calc R U . . .
C13 C 0.1639(10) 0.9595(5) 0.83742(14) 0.0549(12) Uani 1 1 d . . . . .
H13 H 0.0425 1.0192 0.8401 0.066 Uiso 1 1 calc R U . . .
C12 C 0.1935(8) 0.8939(5) 0.80574(12) 0.0415(9) Uani 1 1 d . . . . .
C18 C 0.7111(9) 0.6725(6) 0.82807(15) 0.0546(12) Uani 1 1 d . . . . .
H18A H 0.6575 0.5857 0.8175 0.082 Uiso 1 1 calc R U . . .
H18B H 0.7719 0.6521 0.8508 0.082 Uiso 1 1 calc R U . . .
H18C H 0.8243 0.7131 0.8143 0.082 Uiso 1 1 calc R U . . .
C17 C 0.0292(9) 0.9176(6) 0.77633(15) 0.0581(13) Uani 1 1 d . . . . .
H17A H 0.0754 0.9975 0.7628 0.087 Uiso 1 1 calc R U . . .
H17B H -0.1144 0.9368 0.7853 0.087 Uiso 1 1 calc R U . . .
H17C H 0.0212 0.8338 0.7621 0.087 Uiso 1 1 calc R U . . .
I1 I 0.16778(5) 0.64131(4) 0.57992(2) 0.05008(18) Uani 1 1 d . . . . .
C19 C 0.0692(7) 0.5584(5) 0.53165(11) 0.0419(9) Uani 1 1 d . . . . .
C20 C 0.1969(8) 0.4598(6) 0.51510(12) 0.0477(11) Uani 1 1 d . . . . .
C21 C 0.1288(8) 0.4025(6) 0.48408(13) 0.0488(11) Uani 1 1 d . . . . .
F1 F 0.3906(6) 0.4169(5) 0.52990(10) 0.0804(11) Uani 1 1 d . . . . .
F2 F 0.2587(6) 0.3061(4) 0.46907(10) 0.0797(11) Uani 1 1 d . . . . .
I2 I -0.14032(8) 0.20696(4) 0.57036(2) 0.0725(2) Uani 1 1 d . . . . .
C22 C -0.0540(9) 0.0844(5) 0.52845(13) 0.0498(11) Uani 1 1 d . . . . .
C23 C 0.1415(9) 0.0090(6) 0.52800(13) 0.0519(11) Uani 1 1 d . . . . .
C24 C 0.1964(9) -0.0728(6) 0.50032(14) 0.0531(12) Uani 1 1 d . . . . .
F3 F 0.2860(6) 0.0186(4) 0.55503(9) 0.0778(10) Uani 1 1 d . . . . .
F4 F 0.3889(6) -0.1429(4) 0.50152(11) 0.0775(10) Uani 1 1 d . . . . .

loop_
_atom_site_aniso_label
_atom_site_aniso_U_11
_atom_site_aniso_U_22
_atom_site_aniso_U_33
_atom_site_aniso_U_23
_atom_site_aniso_U_13
_atom_site_aniso_U_12
O3 0.051(2) 0.087(3) 0.043(2) -0.0096(18) -0.0005(15) -0.0110(19)
C2 0.045(2) 0.047(2) 0.028(2) -0.0060(17) 0.0008(17) 0.0048(19)
C4 0.067(3) 0.071(3) 0.031(2) 0.005(2) 0.004(2) -0.003(3)
C5 0.060(3) 0.062(3) 0.048(3) 0.008(2) 0.008(2) -0.010(2)
C6 0.052(3) 0.063(3) 0.040(3) 0.000(2) -0.007(2) -0.004(2)
N1 0.051(2) 0.0398(19) 0.0251(17) 0.0021(14) 0.0022(14) -0.0011(15)
C7 0.084(3) 0.034(2) 0.026(2) 0.0006(17) 0.008(2) 0.000(2)
C8 0.048(2) 0.0282(19) 0.029(2) -0.0010(16) -0.0035(16) -0.0005(16)
O9 0.080(2) 0.0271(15) 0.0342(16) 0.0016(12) 0.0094(15) -0.0022(14)
N10 0.061(2) 0.0244(15) 0.0286(18) 0.0009(13) 0.0023(15) -0.0025(15)
C11 0.046(2) 0.0301(18) 0.028(2) 0.0029(15) 0.0044(16) -0.0051(16)
C16 0.051(2) 0.035(2) 0.032(2) 0.0037(16) -0.0013(18) -0.0070(18)
C15 0.075(3) 0.056(3) 0.025(2) 0.0002(19) -0.004(2) -0.014(2)
C14 0.091(4) 0.053(3) 0.033(2) -0.007(2) 0.017(2) -0.010(3)
C13 0.069(3) 0.046(3) 0.051(3) 0.001(2) 0.022(2) 0.004(2)
C12 0.049(2) 0.037(2) 0.039(2) 0.0029(18) 0.0025(18) -0.0014(18)
C18 0.059(3) 0.051(3) 0.053(3) 0.011(2) -0.008(2) 0.001(2)
C17 0.051(3) 0.061(3) 0.062(3) 0.010(3) -0.005(2) 0.002(2)
I1 0.0556(2) 0.0609(3) 0.0333(2) -0.00192(12) -0.00400(14) -0.00742(14)
C19 0.048(2) 0.049(2) 0.028(2) 0.0034(18) -0.0043(17) -0.0034(19)
C20 0.043(2) 0.059(3) 0.040(2) 0.002(2) -0.0089(19) 0.007(2)
C21 0.049(2) 0.053(3) 0.045(3) -0.002(2) 0.000(2) 0.010(2)
F1 0.0613(19) 0.111(3) 0.067(2) -0.021(2) -0.0279(16) 0.038(2)
F2 0.073(2) 0.098(3) 0.067(2) -0.030(2) -0.0109(17) 0.038(2)
I2 0.1065(4) 0.0589(3) 0.0532(3) 0.00019(16) 0.0186(2) -0.0009(2)
C22 0.061(3) 0.044(2) 0.045(3) 0.007(2) 0.003(2) -0.003(2)
C23 0.057(3) 0.053(3) 0.045(3) 0.008(2) -0.011(2) -0.001(2)
C24 0.053(3) 0.050(3) 0.056(3) 0.014(2) 0.003(2) 0.007(2)
F3 0.079(2) 0.090(2) 0.062(2) 0.0046(18) -0.0295(17) 0.0010(19)
F4 0.061(2) 0.082(2) 0.089(3) 0.0079(19) 0.0003(18) 0.0270(17)

loop_
_atom_type_symbol
_atom_type_description
_atom_type_scat_dispersion_real
_atom_type_scat_dispersion_imag
_atom_type_scat_source
C C 0.0033 0.0016 'International Tables Vol C Tables 4.2.6.8 and 6.1.1.4'
H H 0.0000 0.0000 'International Tables Vol C Tables 4.2.6.8 and 6.1.1.4'
N N 0.0061 0.0033 'International Tables Vol C Tables 4.2.6.8 and 6.1.1.4'
O O 0.0106 0.0060 'International Tables Vol C Tables 4.2.6.8 and 6.1.1.4'
I I -0.4742 1.8119 'International Tables Vol C Tables 4.2.6.8 and 6.1.1.4'
F F 0.0171 0.0103 'International Tables Vol C Tables 4.2.6.8 and 6.1.1.4'

loop_
_geom_angle_atom_site_label_1
_geom_angle_atom_site_label_2
_geom_angle_atom_site_label_3
_geom_angle
_geom_angle_site_symmetry_1
_geom_angle_site_symmetry_3
_geom_angle_publ_flag
O3 C2 C4 127.5(4) . . ?
O3 C2 N1 124.3(4) . . ?
N1 C2 C4 108.2(4) . . ?
C2 C4 H4A 110.6 . . ?
C2 C4 H4B 110.6 . . ?
C2 C4 C5 105.7(4) . . ?
H4A C4 H4B 108.7 . . ?
C5 C4 H4A 110.6 . . ?
C5 C4 H4B 110.6 . . ?
C4 C5 H5A 110.8 . . ?
C4 C5 H5B 110.8 . . ?
C4 C5 C6 104.9(4) . . ?
H5A C5 H5B 108.8 . . ?
C6 C5 H5A 110.8 . . ?
C6 C5 H5B 110.8 . . ?
C5 C6 H6A 111.0 . . ?
C5 C6 H6B 111.0 . . ?
H6A C6 H6B 109.0 . . ?
N1 C6 C5 103.7(4) . . ?
N1 C6 H6A 111.0 . . ?
N1 C6 H6B 111.0 . . ?
C2 N1 C6 113.8(4) . . ?
C2 N1 C7 121.7(4) . . ?
C7 N1 C6 123.3(4) . . ?
N1 C7 H7A 108.9 . . ?
N1 C7 H7B 108.9 . . ?
N1 C7 C8 113.2(4) . . ?
H7A C7 H7B 107.8 . . ?
C8 C7 H7A 108.9 . . ?
C8 C7 H7B 108.9 . . ?
O9 C8 C7 122.5(4) . . ?
O9 C8 N10 123.9(4) . . ?
N10 C8 C7 113.6(3) . . ?
C8 N10 H10 118.5 . . ?
C8 N10 C11 123.0(3) . . ?
C11 N10 H10 118.5 . . ?
C16 C11 N10 118.0(4) . . ?
C12 C11 N10 120.4(4) . . ?
C12 C11 C16 121.7(4) . . ?
C11 C16 C18 122.1(4) . . ?
C15 C16 C11 117.3(4) . . ?
C15 C16 C18 120.6(5) . . ?
C16 C15 H15 119.2 . . ?
C14 C15 C16 121.6(5) . . ?
C14 C15 H15 119.2 . . ?
C15 C14 H14 119.9 . . ?
C15 C14 C13 120.3(5) . . ?
C13 C14 H14 119.9 . . ?
C14 C13 H13 119.5 . . ?
C14 C13 C12 121.0(5) . . ?
C12 C13 H13 119.5 . . ?
C11 C12 C17 121.7(4) . . ?
C13 C12 C11 118.1(5) . . ?
C13 C12 C17 120.2(5) . . ?
C16 C18 H18A 109.5 . . ?
C16 C18 H18B 109.5 . . ?
C16 C18 H18C 109.5 . . ?
H18A C18 H18B 109.5 . . ?
H18A C18 H18C 109.5 . . ?
H18B C18 H18C 109.5 . . ?
C12 C17 H17A 109.5 . . ?
C12 C17 H17B 109.5 . . ?
C12 C17 H17C 109.5 . . ?
H17A C17 H17B 109.5 . . ?
H17A C17 H17C 109.5 . . ?
H17B C17 H17C 109.5 . . ?
C20 C19 I1 121.4(3) . . ?
C21 C19 I1 120.9(4) 3_566 . ?
C21 C19 C20 117.7(4) 3_566 . ?
C21 C20 C19 121.3(4) . . ?
F1 C20 C19 119.6(4) . . ?
F1 C20 C21 119.1(4) . . ?
C20 C21 C19 121.0(4) . 3_566 ?
F2 C21 C19 120.0(5) . 3_566 ?
F2 C21 C20 119.0(4) . . ?
C23 C22 I2 122.3(4) . . ?
C23 C22 C24 117.1(5) . 3_556 ?
C24 C22 I2 120.6(4) 3_556 . ?
C24 C23 C22 122.0(5) . . ?
F3 C23 C22 119.2(5) . . ?
F3 C23 C24 118.8(5) . . ?
C23 C24 C22 120.9(5) . 3_556 ?
F4 C24 C22 120.1(5) . 3_556 ?
F4 C24 C23 118.9(5) . . ?

loop_
_geom_bond_atom_site_label_1
_geom_bond_atom_site_label_2
_geom_bond_distance
_geom_bond_site_symmetry_2
_geom_bond_publ_flag
O3 C2 1.222(6) . ?
C2 C4 1.498(7) . ?
C2 N1 1.340(6) . ?
C4 H4A 0.9700 . ?
C4 H4B 0.9700 . ?
C4 C5 1.502(8) . ?
C5 H5A 0.9700 . ?
C5 H5B 0.9700 . ?
C5 C6 1.522(7) . ?
C6 H6A 0.9700 . ?
C6 H6B 0.9700 . ?
C6 N1 1.453(6) . ?
N1 C7 1.436(5) . ?
C7 H7A 0.9700 . ?
C7 H7B 0.9700 . ?
C7 C8 1.511(6) . ?
C8 O9 1.220(5) . ?
C8 N10 1.346(5) . ?
N10 H10 0.8600 . ?
N10 C11 1.430(5) . ?
C11 C16 1.402(6) . ?
C11 C12 1.393(6) . ?
C16 C15 1.400(7) . ?
C16 C18 1.496(7) . ?
C15 H15 0.9300 . ?
C15 C14 1.358(8) . ?
C14 H14 0.9300 . ?
C14 C13 1.376(9) . ?
C13 H13 0.9300 . ?
C13 C12 1.390(7) . ?
C12 C17 1.498(7) . ?
C18 H18A 0.9600 . ?
C18 H18B 0.9600 . ?
C18 H18C 0.9600 . ?
C17 H17A 0.9600 . ?
C17 H17B 0.9600 . ?
C17 H17C 0.9600 . ?
I1 C19 2.090(4) . ?
C19 C20 1.375(7) . ?
C19 C21 1.369(7) 3_566 ?
C20 C21 1.365(7) . ?
C20 F1 1.343(5) . ?
C21 C19 1.369(7) 3_566 ?
C21 F2 1.341(6) . ?
I2 C22 2.070(5) . ?
C22 C23 1.374(7) . ?
C22 C24 1.385(8) 3_556 ?
C23 C24 1.368(8) . ?
C23 F3 1.340(6) . ?
C24 C22 1.385(8) 3_556 ?
C24 F4 1.332(6) . ?

loop_
_geom_torsion_atom_site_label_1
_geom_torsion_atom_site_label_2
_geom_torsion_atom_site_label_3
_geom_torsion_atom_site_label_4
_geom_torsion
_geom_torsion_site_symmetry_1
_geom_torsion_site_symmetry_2
_geom_torsion_site_symmetry_3
_geom_torsion_site_symmetry_4
_geom_torsion_publ_flag
O3 C2 C4 C5 170.8(5) . . . . ?
O3 C2 N1 C6 176.5(5) . . . . ?
O3 C2 N1 C7 8.8(7) . . . . ?
C2 C4 C5 C6 17.7(6) . . . . ?
C2 N1 C7 C8 -118.8(5) . . . . ?
C4 C2 N1 C6 -3.0(5) . . . . ?
C4 C2 N1 C7 -170.8(4) . . . . ?
C4 C5 C6 N1 -19.0(6) . . . . ?
C5 C6 N1 C2 14.2(6) . . . . ?
C5 C6 N1 C7 -178.3(4) . . . . ?
C6 N1 C7 C8 74.6(6) . . . . ?
N1 C2 C4 C5 -9.7(6) . . . . ?
N1 C7 C8 O9 6.0(7) . . . . ?
N1 C7 C8 N10 -174.5(4) . . . . ?
C7 C8 N10 C11 176.4(4) . . . . ?
C8 N10 C11 C16 -116.0(5) . . . . ?
C8 N10 C11 C12 64.7(6) . . . . ?
O9 C8 N10 C11 -4.1(7) . . . . ?
N10 C11 C16 C15 177.7(4) . . . . ?
N10 C11 C16 C18 -3.8(6) . . . . ?
N10 C11 C12 C13 -178.0(4) . . . . ?
N10 C11 C12 C17 3.0(6) . . . . ?
C11 C16 C15 C14 0.6(7) . . . . ?
C16 C11 C12 C13 2.7(6) . . . . ?
C16 C11 C12 C17 -176.3(4) . . . . ?
C16 C15 C14 C13 2.2(8) . . . . ?
C15 C14 C13 C12 -2.6(8) . . . . ?
C14 C13 C12 C11 0.2(7) . . . . ?
C14 C13 C12 C17 179.1(5) . . . . ?
C12 C11 C16 C15 -3.0(6) . . . . ?
C12 C11 C16 C18 175.5(4) . . . . ?
C18 C16 C15 C14 -178.0(5) . . . . ?
I1 C19 C20 C21 177.9(4) . . . . ?
I1 C19 C20 F1 -0.9(7) . . . . ?
C19 C20 C21 C19 0.1(9) . . . 3_566 ?
C19 C20 C21 F2 -179.6(5) . . . . ?
C21 C19 C20 C21 -0.1(9) 3_566 . . . ?
C21 C19 C20 F1 -178.9(5) 3_566 . . . ?
F1 C20 C21 C19 178.9(5) . . . 3_566 ?
F1 C20 C21 F2 -0.7(8) . . . . ?
I2 C22 C23 C24 179.4(4) . . . . ?
I2 C22 C23 F3 -2.5(7) . . . . ?
C22 C23 C24 C22 -0.9(9) . . . 3_556 ?
C22 C23 C24 F4 179.8(5) . . . . ?
C24 C22 C23 C24 0.8(8) 3_556 . . . ?
C24 C22 C23 F3 179.0(5) 3_556 . . . ?
F3 C23 C24 C22 -179.0(5) . . . 3_556 ?
F3 C23 C24 F4 1.7(8) . . . . ?
